data_4105276
loop_
_publ_author_name
'Alberto Ramos'
'Edwin Otten'
'Douglas W. Stephan'

_publ_section_title
;
 Stabilizing Zr and Ti Cations by Interaction With a Ferrocenyl Fragment
;
_journal_name_full 'Journal of the American Chemical Society'
_journal_page_first 15610
_journal_page_last 15611
_journal_paper_doi 10.1021/ja9077446
_journal_volume 131
_journal_year 2009
_chemical_formula_sum 'C41 H26 B F15 Fe Zr'
_chemical_formula_weight 961.50
_space_group_IT_number 19
_symmetry_cell_setting orthorhombic
_symmetry_space_group_name_Hall 'P 2ac 2ab'
_symmetry_space_group_name_H-M 'P 21 21 21'
_atom_sites_solution_hydrogens geom
_atom_sites_solution_primary direct
_atom_sites_solution_secondary difmap
_audit_creation_method SHELXL-97
_cell_angle_alpha 90.00
_cell_angle_beta 90.00
_cell_angle_gamma 90.00
_cell_formula_units_Z 4
_cell_length_a 13.4146(16)
_cell_length_b 15.9532(17)
_cell_length_c 16.5904(17)
_cell_measurement_temperature 150(2)
_cell_measurement_theta_max 25.0
_cell_measurement_theta_min 2.0
_cell_volume 3550.4(7)
_computing_structure_refinement 'SHELXL-97 (Sheldrick, 1997)'
_computing_structure_solution 'SHELXS-97 (Sheldrick, 1990)'
_diffrn_ambient_temperature 150(2)
_diffrn_measured_fraction_theta_full 0.995
_diffrn_measured_fraction_theta_max 0.995
_diffrn_radiation_monochromator graphite
_diffrn_radiation_source 'fine-focus sealed tube'
_diffrn_radiation_type MoK\a
_diffrn_radiation_wavelength 0.71073
_diffrn_reflns_av_R_equivalents 0.0609
_diffrn_reflns_av_sigmaI/netI 0.0622
_diffrn_reflns_limit_h_max 16
_diffrn_reflns_limit_h_min -16
_diffrn_reflns_limit_k_max 19
_diffrn_reflns_limit_k_min -19
_diffrn_reflns_limit_l_max 19
_diffrn_reflns_limit_l_min -20
_diffrn_reflns_number 28569
_diffrn_reflns_theta_full 25.63
_diffrn_reflns_theta_max 25.63
_diffrn_reflns_theta_min 1.77
_exptl_absorpt_coefficient_mu 0.814
_exptl_absorpt_correction_T_max 0.9760
_exptl_absorpt_correction_T_min 0.8412
_exptl_absorpt_correction_type multi-scan
_exptl_crystal_density_diffrn 1.799
_exptl_crystal_F_000 1912
_exptl_crystal_size_max 0.22
_exptl_crystal_size_mid 0.09
_exptl_crystal_size_min 0.03
_refine_diff_density_max 0.486
_refine_diff_density_min -0.465
_refine_diff_density_rms 0.072
_refine_ls_abs_structure_details 'Flack H D (1983), Acta Cryst. A39, 876-881'
_refine_ls_abs_structure_Flack 0.49(2)
_refine_ls_extinction_method none
_refine_ls_goodness_of_fit_ref 1.014
_refine_ls_hydrogen_treatment mixed
_refine_ls_matrix_type full
_refine_ls_number_parameters 540
_refine_ls_number_reflns 6676
_refine_ls_number_restraints 0
_refine_ls_restrained_S_all 1.014
_refine_ls_R_factor_all 0.0628
_refine_ls_R_factor_gt 0.0401
_refine_ls_shift/su_max 0.001
_refine_ls_shift/su_mean 0.000
_refine_ls_structure_factor_coef Fsqd
_refine_ls_weighting_details 'calc w=1/[\s^2^(Fo^2^)+(0.0381P)^2^+0.3709P] where P=(Fo^2^+2Fc^2^)/3'
_refine_ls_weighting_scheme calc
_refine_ls_wR_factor_gt 0.0757
_refine_ls_wR_factor_ref 0.0835
_reflns_number_gt 5304
_reflns_number_total 6676
_reflns_threshold_expression >2sigma(I)
_cod_data_source_file ja9077446_si_002_2.cif
_cod_data_source_block '[Cp2Zr(C5H3Me)Fe(C5H3Me)][MeB(C6F5)3]'
_cod_database_code 4105276

loop_
_symmetry_equiv_pos_as_xyz
'x, y, z'
'x+1/2, -y+1/2, -z'
'-x, y+1/2, -z+1/2'
'-x+1/2, -y, z+1/2'

loop_
_atom_site_label
_atom_site_type_symbol
_atom_site_fract_x
_atom_site_fract_y
_atom_site_fract_z
_atom_site_U_iso_or_equiv
_atom_site_adp_type
_atom_site_occupancy
_atom_site_symmetry_multiplicity
_atom_site_calc_flag
_atom_site_refinement_flags
Zr1 Zr 0.50119(3) 0.78265(3) 0.32476(2) 0.02362(10) Uani 1 1 d .
Fe1 Fe 0.47240(4) 0.78207(4) 0.49694(3) 0.02438(14) Uani 1 1 d .
F1 F 0.8667(2) 0.94140(17) 1.21764(16) 0.0426(7) Uani 1 1 d .
F2 F 0.5518(2) 0.49828(15) 0.89604(18) 0.0544(9) Uani 1 1 d .
F3 F 0.2365(2) 0.96309(17) 0.87694(18) 0.0523(8) Uani 1 1 d .
F4 F 0.3231(2) 0.98530(18) 1.02412(16) 0.0456(8) Uani 1 1 d .
F5 F 0.5073(2) 0.93722(15) 1.05046(12) 0.0334(6) Uani 1 1 d .
F6 F 0.5228(2) 0.75467(14) 1.02938(13) 0.0400(7) Uani 1 1 d .
F7 F 0.6840(2) 0.56783(17) 0.79050(19) 0.0534(9) Uani 1 1 d .
F8 F 0.73409(19) 0.72748(16) 0.80209(14) 0.0377(6) Uani 1 1 d .
F9 F 0.4745(2) 0.59300(15) 1.01642(16) 0.0478(8) Uani 1 1 d .
F10 F 0.7612(2) 0.73436(14) 1.03820(15) 0.0399(7) Uani 1 1 d .
F11 F 0.8636(2) 0.77944(19) 1.16673(15) 0.0464(7) Uani 1 1 d .
F12 F 0.7612(2) 1.05860(14) 1.13424(14) 0.0360(7) Uani 1 1 d .
F13 F 0.66566(19) 1.01743(14) 1.00001(15) 0.0337(6) Uani 1 1 d .
F14 F 0.5303(2) 0.84688(16) 0.77876(13) 0.0395(7) Uani 1 1 d .
F15 F 0.3443(3) 0.89308(18) 0.75500(15) 0.0484(8) Uani 1 1 d .
C1 C 0.8153(4) 0.9196(3) 1.1519(2) 0.0287(11) Uani 1 1 d .
C2 C 0.8126(4) 0.8380(3) 1.1263(2) 0.0282(11) Uani 1 1 d .
C3 C 0.7583(4) 0.8166(3) 1.0586(2) 0.0264(11) Uani 1 1 d .
C4 C 0.7033(3) 0.8728(3) 1.0123(2) 0.0245(10) Uani 1 1 d .
C5 C 0.5637(3) 0.7104(3) 0.9671(2) 0.0283(10) Uani 1 1 d .
C6 C 0.6284(4) 0.7515(2) 0.9157(2) 0.0230(10) Uani 1 1 d .
C7 C 0.6675(4) 0.6987(3) 0.8569(3) 0.0277(11) Uani 1 1 d .
C8 C 0.6431(4) 0.6150(3) 0.8493(3) 0.0344(12) Uani 1 1 d .
C9 C 0.5773(4) 0.5799(3) 0.9019(3) 0.0348(12) Uani 1 1 d .
C10 C 0.3322(4) 0.9420(3) 0.8887(3) 0.0346(12) Uani 1 1 d .
C11 C 0.3756(4) 0.9524(3) 0.9626(3) 0.0334(12) Uani 1 1 d .
C12 C 0.4735(4) 0.9269(3) 0.9737(2) 0.0274(11) Uani 1 1 d .
C13 C 0.5335(3) 0.8921(2) 0.9152(2) 0.0233(10) Uani 1 1 d .
C14 C 0.5374(4) 0.6273(3) 0.9627(3) 0.0323(11) Uani 1 1 d .
C15 C 0.7217(4) 0.8953(3) 0.8577(3) 0.0364(13) Uani 1 1 d .
H15A H 0.7897 0.8742 0.8654 0.055 Uiso 1 1 calc R
H15B H 0.7212 0.9563 0.8643 0.055 Uiso 1 1 calc R
H15C H 0.6986 0.8809 0.8035 0.055 Uiso 1 1 calc R
C16 C 0.7624(4) 0.9779(3) 1.1088(2) 0.0263(11) Uani 1 1 d .
C17 C 0.7112(3) 0.9542(3) 1.0414(2) 0.0239(10) Uani 1 1 d .
C18 C 0.4835(4) 0.8845(2) 0.8418(2) 0.0253(11) Uani 1 1 d .
C19 C 0.3881(4) 0.9075(3) 0.8277(3) 0.0343(12) Uani 1 1 d .
C20 C 0.5821(5) 0.6842(3) 0.2269(3) 0.0426(14) Uani 1 1 d .
H20 H 0.6331 0.7054 0.1927 0.051 Uiso 1 1 calc R
C21 C 0.4798(5) 0.6836(3) 0.2100(3) 0.0407(14) Uani 1 1 d .
H21 H 0.4494 0.7045 0.1624 0.049 Uiso 1 1 calc R
C22 C 0.4307(4) 0.6478(3) 0.2739(3) 0.0329(13) Uani 1 1 d .
H22 H 0.3607 0.6400 0.2780 0.039 Uiso 1 1 calc R
C23 C 0.5017(4) 0.6244(3) 0.3325(2) 0.0345(11) Uani 1 1 d .
H23 H 0.4879 0.5976 0.3824 0.041 Uiso 1 1 calc R
C24 C 0.5961(4) 0.6475(3) 0.3042(3) 0.0404(14) Uani 1 1 d .
H24 H 0.6578 0.6402 0.3315 0.048 Uiso 1 1 calc R
C25 C 0.4556(4) 0.8792(3) 0.2133(3) 0.0392(14) Uani 1 1 d .
H25 H 0.4190 0.8561 0.1696 0.047 Uiso 1 1 calc R
C26 C 0.5588(4) 0.8821(3) 0.2204(3) 0.0367(14) Uani 1 1 d .
H26 H 0.6049 0.8615 0.1818 0.044 Uiso 1 1 calc R
C27 C 0.5838(4) 0.9199(3) 0.2933(3) 0.0379(14) Uani 1 1 d .
H27 H 0.6493 0.9296 0.3130 0.046 Uiso 1 1 calc R
C28 C 0.4942(5) 0.9411(3) 0.3324(3) 0.0373(12) Uani 1 1 d .
H28 H 0.4886 0.9673 0.3836 0.045 Uiso 1 1 calc R
C29 C 0.4151(4) 0.9170(3) 0.2831(3) 0.0364(13) Uani 1 1 d .
H29 H 0.3463 0.9246 0.2943 0.044 Uiso 1 1 calc R
C30 C 0.6005(3) 0.7133(4) 0.4879(3) 0.0344(11) Uani 1 1 d .
H30 H 0.6075 0.6572 0.4697 0.041 Uiso 1 1 calc R
C31 C 0.5884(4) 0.7366(3) 0.5688(3) 0.0341(13) Uani 1 1 d .
C32 C 0.5869(4) 0.6791(3) 0.6399(3) 0.0474(15) Uani 1 1 d .
H32A H 0.5446 0.6306 0.6279 0.071 Uiso 1 1 calc R
H32B H 0.5602 0.7090 0.6868 0.071 Uiso 1 1 calc R
H32C H 0.6548 0.6601 0.6515 0.071 Uiso 1 1 calc R
C33 C 0.5860(4) 0.8252(3) 0.5706(3) 0.0363(13) Uani 1 1 d .
H33 H 0.5792 0.8584 0.6177 0.044 Uiso 1 1 calc R
C34 C 0.5953(3) 0.8568(3) 0.4904(3) 0.0343(12) Uani 1 1 d .
H34 H 0.5975 0.9143 0.4755 0.041 Uiso 1 1 calc R
C35 C 0.6009(3) 0.7861(3) 0.4357(3) 0.0355(11) Uani 1 1 d .
C36 C 0.3502(4) 0.8545(3) 0.4753(3) 0.0340(12) Uani 1 1 d .
H36 H 0.3508 0.9113 0.4580 0.041 Uiso 1 1 calc R
C37 C 0.3516(3) 0.7820(3) 0.4247(3) 0.0322(11) Uani 1 1 d .
C38 C 0.3473(3) 0.7104(3) 0.4757(2) 0.0326(11) Uani 1 1 d .
H38 H 0.3451 0.6537 0.4580 0.039 Uiso 1 1 calc R
C39 C 0.3468(4) 0.7375(3) 0.5571(3) 0.0322(13) Uani 1 1 d .
C40 C 0.3407(4) 0.6828(3) 0.6299(3) 0.0467(15) Uani 1 1 d .
H40A H 0.3728 0.7110 0.6755 0.070 Uiso 1 1 calc R
H40B H 0.3746 0.6296 0.6191 0.070 Uiso 1 1 calc R
H40C H 0.2706 0.6720 0.6429 0.070 Uiso 1 1 calc R
C41 C 0.3477(4) 0.8260(3) 0.5554(3) 0.0339(13) Uani 1 1 d .
H41 H 0.3468 0.8612 0.6016 0.041 Uiso 1 1 calc R
B1 B 0.6479(4) 0.8528(3) 0.9245(3) 0.0248(12) Uani 1 1 d .
H37 H 0.336(4) 0.779(3) 0.369(3) 0.055(15) Uiso 1 1 d .

loop_
_atom_site_aniso_label
_atom_site_aniso_U_11
_atom_site_aniso_U_22
_atom_site_aniso_U_33
_atom_site_aniso_U_23
_atom_site_aniso_U_13
_atom_site_aniso_U_12
Zr1 0.0238(2) 0.0262(2) 0.02085(17) 0.00097(18) 0.00167(19) -0.0029(3)
Fe1 0.0262(3) 0.0240(3) 0.0229(3) -0.0011(3) -0.0004(3) -0.0036(3)
F1 0.046(2) 0.0465(18) 0.0352(15) -0.0058(13) -0.0098(15) -0.0027(15)
F2 0.071(2) 0.0184(14) 0.074(2) -0.0019(14) 0.0011(18) -0.0061(15)
F3 0.039(2) 0.0507(19) 0.067(2) -0.0043(15) -0.0218(16) 0.0199(16)
F4 0.0389(18) 0.0511(19) 0.0469(17) -0.0078(14) 0.0061(14) 0.0147(15)
F5 0.0351(16) 0.0442(15) 0.0210(11) -0.0023(10) 0.0036(13) 0.0050(15)
F6 0.061(2) 0.0280(13) 0.0313(12) 0.0042(10) 0.0207(14) -0.0024(13)
F7 0.070(2) 0.0324(17) 0.0578(18) -0.0142(14) 0.0176(17) 0.0049(15)
F8 0.0412(16) 0.0348(15) 0.0372(14) -0.0085(13) 0.0165(12) -0.0012(14)
F9 0.061(2) 0.0309(14) 0.0512(16) 0.0114(13) 0.0123(16) -0.0099(15)
F10 0.0586(19) 0.0211(15) 0.0401(14) -0.0018(11) -0.0141(14) 0.0132(14)
F11 0.0587(19) 0.0418(16) 0.0386(14) 0.0007(15) -0.0165(14) 0.0183(17)
F12 0.0474(19) 0.0226(14) 0.0381(14) -0.0053(11) -0.0011(14) -0.0052(13)
F13 0.0460(17) 0.0165(13) 0.0386(14) 0.0039(12) -0.0064(14) 0.0004(12)
F14 0.056(2) 0.0401(15) 0.0222(12) -0.0043(11) -0.0007(13) 0.0048(15)
F15 0.066(2) 0.0431(18) 0.0358(15) -0.0009(13) -0.0261(15) 0.0048(17)
C1 0.033(3) 0.034(3) 0.019(2) 0.001(2) 0.001(2) -0.005(2)
C2 0.033(3) 0.026(3) 0.025(2) 0.004(2) 0.002(2) 0.008(2)
C3 0.029(3) 0.022(2) 0.029(2) 0.0035(18) 0.005(2) 0.003(2)
C4 0.030(3) 0.023(2) 0.020(2) 0.0027(18) 0.006(2) 0.003(2)
C5 0.040(3) 0.021(2) 0.024(2) 0.006(2) 0.001(2) 0.004(2)
C6 0.029(3) 0.020(2) 0.020(2) 0.0033(17) 0.002(2) 0.004(2)
C7 0.028(3) 0.025(3) 0.031(2) 0.000(2) -0.001(2) 0.001(2)
C8 0.043(3) 0.027(3) 0.034(3) -0.010(2) 0.007(2) 0.010(2)
C9 0.043(4) 0.015(2) 0.046(3) -0.001(2) -0.007(3) 0.001(2)
C10 0.036(3) 0.022(3) 0.046(3) -0.001(2) -0.010(3) 0.004(2)
C11 0.038(3) 0.025(3) 0.038(3) 0.000(2) 0.008(2) 0.006(2)
C12 0.037(3) 0.026(2) 0.020(2) 0.0022(17) -0.005(2) 0.004(2)
C13 0.032(3) 0.0122(19) 0.026(2) 0.0041(17) 0.002(2) -0.005(2)
C14 0.039(3) 0.025(2) 0.033(2) 0.011(2) 0.000(2) -0.004(2)
C15 0.049(4) 0.029(3) 0.031(2) 0.005(2) 0.009(2) -0.003(2)
C16 0.027(3) 0.020(2) 0.032(2) -0.0020(19) 0.007(2) -0.003(2)
C17 0.023(3) 0.021(2) 0.028(2) 0.005(2) -0.001(2) -0.001(2)
C18 0.037(3) 0.016(2) 0.023(2) 0.0005(16) -0.002(2) 0.002(2)
C19 0.046(3) 0.023(2) 0.033(3) 0.004(2) -0.017(3) -0.001(2)
C20 0.050(4) 0.041(3) 0.036(3) -0.007(2) 0.019(3) -0.001(3)
C21 0.061(5) 0.038(3) 0.023(2) -0.0048(19) 0.000(3) -0.009(3)
C22 0.040(3) 0.033(3) 0.025(3) -0.008(2) 0.002(2) -0.016(3)
C23 0.049(3) 0.024(2) 0.030(2) -0.0063(18) -0.003(3) -0.002(3)
C24 0.043(4) 0.037(3) 0.042(3) -0.013(3) -0.002(3) 0.014(3)
C25 0.047(4) 0.041(3) 0.031(3) 0.016(2) -0.006(3) -0.005(3)
C26 0.043(4) 0.034(3) 0.033(3) 0.006(2) 0.013(3) -0.003(3)
C27 0.031(3) 0.029(3) 0.053(3) 0.015(3) -0.003(3) -0.014(3)
C28 0.056(4) 0.024(2) 0.032(2) 0.0065(18) 0.006(3) -0.001(3)
C29 0.031(3) 0.040(3) 0.039(3) 0.013(2) 0.011(3) 0.006(3)
C30 0.026(3) 0.041(3) 0.037(3) -0.006(3) -0.002(2) 0.004(3)
C31 0.026(3) 0.045(4) 0.031(2) -0.003(2) -0.003(2) -0.003(2)
C32 0.044(4) 0.057(4) 0.041(3) 0.007(3) -0.006(3) 0.011(3)
C33 0.029(3) 0.041(3) 0.039(3) -0.009(2) -0.005(2) -0.012(3)
C34 0.028(3) 0.031(3) 0.043(3) -0.007(2) 0.005(2) -0.012(2)
C35 0.031(3) 0.038(3) 0.037(2) 0.000(3) 0.012(2) 0.001(3)
C36 0.028(3) 0.034(3) 0.039(3) 0.005(2) 0.003(2) 0.001(3)
C37 0.033(3) 0.034(3) 0.030(2) 0.002(3) -0.010(2) -0.007(3)
C38 0.029(3) 0.034(3) 0.034(2) 0.001(2) -0.007(2) -0.009(3)
C39 0.025(3) 0.039(3) 0.033(3) 0.009(2) 0.001(2) -0.012(2)
C40 0.040(3) 0.060(4) 0.039(3) 0.016(2) 0.000(3) -0.017(3)
C41 0.028(3) 0.038(3) 0.035(3) -0.003(2) 0.004(2) -0.008(3)
B1 0.037(4) 0.019(3) 0.018(2) 0.002(2) 0.006(2) 0.002(3)

loop_
_atom_type_symbol
_atom_type_description
_atom_type_scat_dispersion_real
_atom_type_scat_dispersion_imag
_atom_type_scat_source
C C 0.0033 0.0016 'International Tables Vol C Tables 4.2.6.8 and 6.1.1.4'
H H 0.0000 0.0000 'International Tables Vol C Tables 4.2.6.8 and 6.1.1.4'
B B 0.0013 0.0007 'International Tables Vol C Tables 4.2.6.8 and 6.1.1.4'
F F 0.0171 0.0103 'International Tables Vol C Tables 4.2.6.8 and 6.1.1.4'
Fe Fe 0.3463 0.8444 'International Tables Vol C Tables 4.2.6.8 and 6.1.1.4'
Zr Zr -2.9673 0.5597 'International Tables Vol C Tables 4.2.6.8 and 6.1.1.4'

loop_
_geom_angle_atom_site_label_1
_geom_angle_atom_site_label_2
_geom_angle_atom_site_label_3
_geom_angle
C35 Zr1 C26 111.51(18)
C35 Zr1 C25 137.04(19)
C26 Zr1 C25 32.61(16)
C35 Zr1 C21 134.52(18)
C26 Zr1 C21 84.73(17)
C25 Zr1 C21 78.25(16)
C35 Zr1 C22 121.12(18)
C26 Zr1 C22 115.77(16)
C25 Zr1 C22 100.93(17)
C21 Zr1 C22 31.93(15)
C35 Zr1 C20 106.52(19)
C26 Zr1 C20 79.22(16)
C25 Zr1 C20 90.76(18)
C21 Zr1 C20 32.57(18)
C22 Zr1 C20 53.50(18)
C35 Zr1 C27 83.53(18)
C26 Zr1 C27 32.44(16)
C25 Zr1 C27 54.02(18)
C21 Zr1 C27 116.47(17)
C22 Zr1 C27 148.09(17)
C20 Zr1 C27 102.74(18)
C35 Zr1 C24 80.40(17)
C26 Zr1 C24 107.18(18)
C25 Zr1 C24 123.59(17)
C21 Zr1 C24 54.12(17)
C22 Zr1 C24 53.87(18)
C20 Zr1 C24 32.84(16)
C27 Zr1 C24 119.58(17)
C35 Zr1 C23 88.93(17)
C26 Zr1 C23 132.52(16)
C25 Zr1 C23 131.17(16)
C21 Zr1 C23 53.53(14)
C22 Zr1 C23 32.63(15)
C20 Zr1 C23 53.57(16)
C27 Zr1 C23 151.76(18)
C24 Zr1 C23 32.17(17)
C35 Zr1 C29 117.95(19)
C26 Zr1 C29 53.68(17)
C25 Zr1 C29 32.71(16)
C21 Zr1 C29 106.02(17)
C22 Zr1 C29 117.69(16)
C20 Zr1 C29 123.44(17)
C27 Zr1 C29 53.53(16)
C24 Zr1 C29 156.29(17)
C23 Zr1 C29 149.43(18)
C35 Zr1 C28 87.54(18)
C26 Zr1 C28 53.56(16)
C25 Zr1 C28 53.76(16)
C21 Zr1 C28 131.86(15)
C22 Zr1 C28 149.64(17)
C20 Zr1 C28 132.36(16)
C27 Zr1 C28 32.41(16)
C24 Zr1 C28 151.25(19)
C23 Zr1 C28 173.88(13)
C29 Zr1 C28 31.96(16)
C35 Zr1 C37 86.45(15)
C26 Zr1 C37 133.61(17)
C25 Zr1 C37 106.67(17)
C21 Zr1 C37 113.30(17)
C22 Zr1 C37 85.42(16)
C20 Zr1 C37 138.10(17)
C27 Zr1 C37 118.45(17)
C24 Zr1 C37 118.10(17)
C23 Zr1 C37 88.03(17)
C29 Zr1 C37 79.98(16)
C28 Zr1 C37 86.76(17)
C35 Zr1 H37 107.8(12)
C26 Zr1 H37 122.2(13)
C25 Zr1 H37 90.9(13)
C21 Zr1 H37 96.4(13)
C22 Zr1 H37 73.9(13)
C20 Zr1 H37 126.7(13)
C27 Zr1 H37 120.5(13)
C24 Zr1 H37 119.9(13)
C23 Zr1 H37 87.7(13)
C29 Zr1 H37 71.0(13)
C28 Zr1 H37 88.6(13)
C37 Zr1 H37 21.4(12)
C35 Fe1 C37 113.00(18)
C35 Fe1 C36 125.8(2)
C37 Fe1 C36 41.28(19)
C35 Fe1 C34 42.06(19)
C37 Fe1 C34 128.3(2)
C36 Fe1 C34 108.03(19)
C35 Fe1 C30 41.93(19)
C37 Fe1 C30 129.21(19)
C36 Fe1 C30 165.39(18)
C34 Fe1 C30 68.26(18)
C35 Fe1 C41 158.2(2)
C37 Fe1 C41 68.07(19)
C36 Fe1 C41 40.13(18)
C34 Fe1 C41 118.91(19)
C30 Fe1 C41 154.33(18)
C35 Fe1 C38 129.19(19)
C37 Fe1 C38 40.83(18)
C36 Fe1 C38 68.27(18)
C34 Fe1 C38 167.00(18)
C30 Fe1 C38 111.98(19)
C41 Fe1 C38 66.9(2)
C35 Fe1 C33 69.81(19)
C37 Fe1 C33 160.5(2)
C36 Fe1 C33 120.5(2)
C34 Fe1 C33 40.67(19)
C30 Fe1 C33 66.6(2)
C41 Fe1 C33 102.0(2)
C38 Fe1 C33 152.18(19)
C35 Fe1 C39 161.9(2)
C37 Fe1 C39 68.55(18)
C36 Fe1 C39 68.14(19)
C34 Fe1 C39 151.60(18)
C30 Fe1 C39 122.1(2)
C41 Fe1 C39 39.91(17)
C38 Fe1 C39 40.01(17)
C33 Fe1 C39 115.23(19)
C35 Fe1 C31 70.08(18)
C37 Fe1 C31 159.7(2)
C36 Fe1 C31 153.69(18)
C34 Fe1 C31 68.3(2)
C30 Fe1 C31 39.61(17)
C41 Fe1 C31 117.08(19)
C38 Fe1 C31 120.76(19)
C33 Fe1 C31 39.70(17)
C39 Fe1 C31 102.17(19)
C35 Fe1 Zr1 51.80(13)
C37 Fe1 Zr1 61.22(13)
C36 Fe1 Zr1 86.06(13)
C34 Fe1 Zr1 80.62(13)
C30 Fe1 Zr1 79.41(12)
C41 Fe1 Zr1 125.11(14)
C38 Fe1 Zr1 86.63(12)
C33 Fe1 Zr1 119.01(15)
C39 Fe1 Zr1 125.73(12)
C31 Fe1 Zr1 117.80(13)
F1 C1 C2 120.9(4)
F1 C1 C16 121.1(4)
C2 C1 C16 118.0(4)
F11 C2 C1 119.7(4)
F11 C2 C3 120.2(4)
C1 C2 C3 120.1(4)
F10 C3 C2 115.3(4)
F10 C3 C4 120.1(4)
C2 C3 C4 124.6(4)
C17 C4 C3 111.7(4)
C17 C4 B1 121.2(4)
C3 C4 B1 126.5(4)
F6 C5 C14 115.9(4)
F6 C5 C6 118.3(4)
C14 C5 C6 125.8(4)
C5 C6 C7 112.5(4)
C5 C6 B1 120.8(4)
C7 C6 B1 126.6(4)
F8 C7 C8 115.1(4)
F8 C7 C6 121.0(4)
C8 C7 C6 124.0(4)
F7 C8 C9 119.9(4)
F7 C8 C7 120.5(4)
C9 C8 C7 119.6(4)
F2 C9 C8 121.0(4)
F2 C9 C14 119.1(4)
C8 C9 C14 119.9(4)
F3 C10 C11 120.5(5)
F3 C10 C19 121.0(4)
C11 C10 C19 118.5(5)
F4 C11 C10 120.3(5)
F4 C11 C12 120.6(4)
C10 C11 C12 119.1(4)
F5 C12 C13 120.9(4)
F5 C12 C11 113.8(4)
C13 C12 C11 125.3(4)
C12 C13 C18 111.7(4)
C12 C13 B1 128.7(4)
C18 C13 B1 119.4(4)
F9 C14 C9 120.6(4)
F9 C14 C5 121.2(4)
C9 C14 C5 118.2(4)
B1 C15 H15A 109.5
B1 C15 H15B 109.5
H15A C15 H15B 109.5
B1 C15 H15C 109.5
H15A C15 H15C 109.5
H15B C15 H15C 109.5
F12 C16 C17 120.8(4)
F12 C16 C1 119.2(4)
C17 C16 C1 120.0(4)
F13 C17 C16 115.7(4)
F13 C17 C4 118.7(4)
C16 C17 C4 125.6(4)
C19 C18 F14 115.2(4)
C19 C18 C13 125.5(4)
F14 C18 C13 119.2(4)
C18 C19 F15 121.0(4)
C18 C19 C10 119.9(4)
F15 C19 C10 119.1(4)
C21 C20 C24 107.8(5)
C21 C20 Zr1 73.1(3)
C24 C20 Zr1 74.4(3)
C21 C20 H20 126.1
C24 C20 H20 126.1
Zr1 C20 H20 118.4
C22 C21 C20 108.6(5)
C22 C21 Zr1 74.3(3)
C20 C21 Zr1 74.3(3)
C22 C21 H21 125.7
C20 C21 H21 125.7
Zr1 C21 H21 117.6
C21 C22 C23 108.6(5)
C21 C22 Zr1 73.8(3)
C23 C22 Zr1 74.9(2)
C21 C22 H22 125.7
C23 C22 H22 125.7
Zr1 C22 H22 117.6
C24 C23 C22 108.0(4)
C24 C23 Zr1 73.8(3)
C22 C23 Zr1 72.5(2)
C24 C23 H23 126.0
C22 C23 H23 126.0
Zr1 C23 H23 119.5
C23 C24 C20 106.9(5)
C23 C24 Zr1 74.0(3)
C20 C24 Zr1 72.8(3)
C23 C24 H24 126.5
C20 C24 H24 126.5
Zr1 C24 H24 118.7
C26 C25 C29 107.4(5)
C26 C25 Zr1 73.2(3)
C29 C25 Zr1 75.5(3)
C26 C25 H25 126.3
C29 C25 H25 126.3
Zr1 C25 H25 117.1
C25 C26 C27 109.1(5)
C25 C26 Zr1 74.2(3)
C27 C26 Zr1 75.3(3)
C25 C26 H26 125.4
C27 C26 H26 125.4
Zr1 C26 H26 117.1
C26 C27 C28 107.4(5)
C26 C27 Zr1 72.3(3)
C28 C27 Zr1 74.7(3)
C26 C27 H27 126.3
C28 C27 H27 126.3
Zr1 C27 H27 118.6
C29 C28 C27 108.2(4)
C29 C28 Zr1 73.9(3)
C27 C28 Zr1 72.9(3)
C29 C28 H28 125.9
C27 C28 H28 125.9
Zr1 C28 H28 119.2
C28 C29 C25 107.9(5)
C28 C29 Zr1 74.1(3)
C25 C29 Zr1 71.8(3)
C28 C29 H29 126.1
C25 C29 H29 126.1
Zr1 C29 H29 119.9
C31 C30 C35 111.1(5)
C31 C30 Fe1 72.0(3)
C35 C30 Fe1 67.5(3)
C31 C30 H30 124.4
C35 C30 H30 124.4
Fe1 C30 H30 127.8
C30 C31 C33 106.7(5)
C30 C31 C32 126.5(5)
C33 C31 C32 126.6(5)
C30 C31 Fe1 68.4(3)
C33 C31 Fe1 69.4(3)
C32 C31 Fe1 130.7(4)
C31 C32 H32A 109.5
C31 C32 H32B 109.5
H32A C32 H32B 109.5
C31 C32 H32C 109.5
H32A C32 H32C 109.5
H32B C32 H32C 109.5
C31 C33 C34 109.4(5)
C31 C33 Fe1 70.9(3)
C34 C33 Fe1 68.5(3)
C31 C33 H33 125.3
C34 C33 H33 125.3
Fe1 C33 H33 126.9
C33 C34 C35 108.2(4)
C33 C34 Fe1 70.9(3)
C35 C34 Fe1 67.7(2)
C33 C34 H34 125.9
C35 C34 H34 125.9
Fe1 C34 H34 127.1
C30 C35 C34 104.4(4)
C30 C35 Fe1 70.6(3)
C34 C35 Fe1 70.3(2)
C30 C35 Zr1 117.5(3)
C34 C35 Zr1 119.6(4)
Fe1 C35 Zr1 84.45(17)
C41 C36 C37 107.1(4)
C41 C36 Fe1 70.7(3)
C37 C36 Fe1 68.5(3)
C41 C36 H36 126.5
C37 C36 H36 126.5
Fe1 C36 H36 125.9
C38 C37 C36 107.5(4)
C38 C37 Fe1 71.3(3)
C36 C37 Fe1 70.2(3)
C38 C37 Zr1 114.4(3)
C36 C37 Zr1 112.4(3)
Fe1 C37 Zr1 76.06(15)
C38 C37 H37 122(3)
C36 C37 H37 128(3)
Fe1 C37 H37 139(3)
Zr1 C37 H37 63(3)
C39 C38 C37 108.7(4)
C39 C38 Fe1 70.8(3)
C37 C38 Fe1 67.8(3)
C39 C38 H38 125.6
C37 C38 H38 125.6
Fe1 C38 H38 127.3
C41 C39 C38 106.6(4)
C41 C39 C40 126.9(5)
C38 C39 C40 126.4(4)
C41 C39 Fe1 69.0(3)
C38 C39 Fe1 69.2(3)
C40 C39 Fe1 129.2(4)
C39 C40 H40A 109.5
C39 C40 H40B 109.5
H40A C40 H40B 109.5
C39 C40 H40C 109.5
H40A C40 H40C 109.5
H40B C40 H40C 109.5
C36 C41 C39 110.0(4)
C36 C41 Fe1 69.2(3)
C39 C41 Fe1 71.1(3)
C36 C41 H41 125.0
C39 C41 H41 125.0
Fe1 C41 H41 126.3
C15 B1 C6 116.4(4)
C15 B1 C13 109.9(4)
C6 B1 C13 102.4(4)
C15 B1 C4 104.0(4)
C6 B1 C4 109.7(3)
C13 B1 C4 114.8(3)

loop_
_geom_bond_atom_site_label_1
_geom_bond_atom_site_label_2
_geom_bond_distance
Zr1 C35 2.276(5)
Zr1 C26 2.472(5)
Zr1 C25 2.483(5)
Zr1 C21 2.491(4)
Zr1 C22 2.497(5)
Zr1 C20 2.506(5)
Zr1 C27 2.509(5)
Zr1 C24 2.527(5)
Zr1 C23 2.529(4)
Zr1 C29 2.531(5)
Zr1 C28 2.533(4)
Zr1 C37 2.603(5)
Zr1 H37 2.33(5)
Fe1 C35 2.003(4)
Fe1 C37 2.015(4)
Fe1 C36 2.037(5)
Fe1 C34 2.038(4)
Fe1 C30 2.044(5)
Fe1 C41 2.057(5)
Fe1 C38 2.061(5)
Fe1 C33 2.070(5)
Fe1 C39 2.084(5)
Fe1 C31 2.090(5)
F1 C1 1.336(5)
F2 C9 1.350(5)
F3 C10 1.342(6)
F4 C11 1.346(5)
F5 C12 1.362(5)
F6 C5 1.366(5)
F7 C8 1.350(5)
F8 C7 1.354(5)
F9 C14 1.344(5)
F10 C3 1.355(5)
F11 C2 1.338(5)
F12 C16 1.354(5)
F13 C17 1.365(5)
F14 C18 1.359(4)
F15 C19 1.361(5)
C1 C2 1.370(6)
C1 C16 1.371(6)
C2 C3 1.382(6)
C3 C4 1.393(6)
C4 C17 1.390(6)
C4 B1 1.666(6)
C5 C14 1.374(6)
C5 C6 1.383(6)
C6 C7 1.392(6)
C6 B1 1.642(7)
C7 C8 1.381(6)
C8 C9 1.361(7)
C9 C14 1.369(6)
C10 C11 1.367(6)
C10 C19 1.374(7)
C11 C12 1.387(6)
C12 C13 1.377(6)
C13 C18 1.396(6)
C13 B1 1.666(7)
C15 B1 1.633(7)
C15 H15A 0.9800
C15 H15B 0.9800
C15 H15C 0.9800
C16 C17 1.365(6)
C18 C19 1.352(6)
C20 C21 1.401(8)
C20 C24 1.423(7)
C20 H20 0.9500
C21 C22 1.372(6)
C21 H21 0.9500
C22 C23 1.412(7)
C22 H22 0.9500
C23 C24 1.401(7)
C23 H23 0.9500
C24 H24 0.9500
C25 C26 1.391(7)
C25 C29 1.413(7)
C25 H25 0.9500
C26 C27 1.392(7)
C26 H26 0.9500
C27 C28 1.407(7)
C27 H27 0.9500
C28 C29 1.394(7)
C28 H28 0.9500
C29 H29 0.9500
C30 C31 1.402(6)
C30 C35 1.448(7)
C30 H30 0.9500
C31 C33 1.413(6)
C31 C32 1.494(6)
C32 H32A 0.9800
C32 H32B 0.9800
C32 H32C 0.9800
C33 C34 1.428(7)
C33 H33 0.9500
C34 C35 1.450(6)
C34 H34 0.9500
C36 C41 1.405(6)
C36 C37 1.429(7)
C36 H36 0.9500
C37 C38 1.423(7)
C37 H37 0.95(5)
C38 C39 1.418(6)
C38 H38 0.9500
C39 C41 1.413(6)
C39 C40 1.492(6)
C40 H40A 0.9800
C40 H40B 0.9800
C40 H40C 0.9800
C41 H41 0.9500
